data_7045903
loop_
_publ_author_name
'\<Starha, Pavel'
'Tr\'avn\'i\<cek, Zden\<ek'
'Herchel, Radovan'
'Jewula, Pawel'
'Dvo\<r\'ak, Zden\<ek'

_publ_section_title
;
 A potential method to improve the in vitro cytotoxicity of half-sandwich
 Os(ii) complexes against A2780 cells.
;
_journal_issue 16
_journal_name_full 'Dalton transactions (Cambridge, England : 2003)'
_journal_page_first 5714
_journal_page_last 5724
_journal_paper_doi 10.1039/c8dt00193f
_journal_volume 47
_journal_year 2018
_chemical_formula_sum 'C20 H23 F6 I N3 P Ru'
_chemical_formula_weight 678.35
_space_group_crystal_system triclinic
_space_group_IT_number 2
_space_group_name_Hall '-P 1'
_space_group_name_H-M_alt 'P -1'
_symmetry_space_group_name_Hall '-P 1'
_symmetry_space_group_name_H-M 'P -1'
_atom_sites_solution_hydrogens mixed
_audit_creation_method SHELXL-2014/7
_audit_update_record
;
2017-06-29 deposited with the CCDC.
2018-03-21 downloaded from the CCDC.
;
_cell_angle_alpha 93.15(2)
_cell_angle_beta 105.564(15)
_cell_angle_gamma 94.245(17)
_cell_formula_units_Z 2
_cell_length_a 8.708(3)
_cell_length_b 10.275(4)
_cell_length_c 13.349(5)
_cell_measurement_reflns_used 9698
_cell_measurement_temperature 120(2)
_cell_measurement_theta_max 27.5304
_cell_measurement_theta_min 2.4410
_cell_volume 1144.0(7)
_computing_cell_refinement 'SAINT V8.37A (Bruker AXS Inc., 2015)'
_computing_data_collection 'Bruker Instrument Service vV6.2.1'
_computing_data_reduction 'SAINT V8.37A (Bruker AXS Inc., 2015)'
_computing_structure_refinement 'SHELXL-2014/7 (Sheldrick, 2014)'
_computing_structure_solution 'XT, VERSION 2014/5'
_diffrn_ambient_temperature 120(2)
_diffrn_measured_fraction_theta_full 0.999
_diffrn_measured_fraction_theta_max 0.999
_diffrn_measurement_device_type 'Bruker APEX-II CCD'
_diffrn_measurement_method '\f and \w scans'
_diffrn_radiation_type MoK\a
_diffrn_radiation_wavelength 0.71073
_diffrn_reflns_av_R_equivalents 0.0393
_diffrn_reflns_av_unetI/netI 0.0227
_diffrn_reflns_Laue_measured_fraction_full 0.999
_diffrn_reflns_Laue_measured_fraction_max 0.999
_diffrn_reflns_limit_h_max 10
_diffrn_reflns_limit_h_min -10
_diffrn_reflns_limit_k_max 12
_diffrn_reflns_limit_k_min -12
_diffrn_reflns_limit_l_max 15
_diffrn_reflns_limit_l_min -15
_diffrn_reflns_number 26913
_diffrn_reflns_point_group_measured_fraction_full 0.999
_diffrn_reflns_point_group_measured_fraction_max 0.999
_diffrn_reflns_theta_full 24.999
_diffrn_reflns_theta_max 24.999
_diffrn_reflns_theta_min 2.438
_exptl_absorpt_coefficient_mu 2.167
_exptl_absorpt_correction_type multi-scan
_exptl_absorpt_process_details
;
SADABS-2014/5 - Bruker AXS area detector scaling and absorption correction
;
_exptl_crystal_colour orange
_exptl_crystal_density_diffrn 1.969
_exptl_crystal_description plate
_exptl_crystal_F_000 660
_exptl_crystal_size_max 0.160
_exptl_crystal_size_mid 0.100
_exptl_crystal_size_min 0.100
_exptl_transmission_factor_max 0.812
_exptl_transmission_factor_min 0.723
_refine_diff_density_max 0.585
_refine_diff_density_min -0.871
_refine_diff_density_rms 0.098
_refine_ls_extinction_method none
_refine_ls_goodness_of_fit_ref 1.052
_refine_ls_hydrogen_treatment mixed
_refine_ls_matrix_type full
_refine_ls_number_parameters 295
_refine_ls_number_reflns 4035
_refine_ls_number_restraints 1
_refine_ls_restrained_S_all 1.053
_refine_ls_R_factor_all 0.0241
_refine_ls_R_factor_gt 0.0202
_refine_ls_shift/su_max 0.001
_refine_ls_shift/su_mean 0.000
_refine_ls_structure_factor_coef Fsqd
_refine_ls_weighting_details 'w=1/[\s^2^(Fo^2^)+(0.0267P)^2^+1.2628P] where P=(Fo^2^+2Fc^2^)/3'
_refine_ls_weighting_scheme calc
_refine_ls_wR_factor_gt 0.0499
_refine_ls_wR_factor_ref 0.0516
_reflns_Friedel_coverage 0.000
_reflns_number_gt 3683
_reflns_number_total 4035
_reflns_threshold_expression 'I > 2\s(I)'
_cod_data_source_file c8dt00193f2.cif
_cod_data_source_block l
_cod_depositor_comments 'Adding full bibliography for 7045903.cif.'
_cod_original_cell_volume 1143.9(8)
_cod_database_code 7045903
_shelx_shelxl_version_number 2014/7
_shelx_space_group_comment
;
The symmetry employed for this shelxl refinement is uniquely defined
by the following loop, which should always be used as a source of
symmetry information in preference to the above space-group names.
They are only intended as comments.
;
_shelx_estimated_absorpt_t_min 0.723
_shelx_estimated_absorpt_t_max 0.812

loop_
_space_group_symop_operation_xyz
'x, y, z'
'-x, -y, -z'

loop_
_atom_site_label
_atom_site_type_symbol
_atom_site_fract_x
_atom_site_fract_y
_atom_site_fract_z
_atom_site_U_iso_or_equiv
_atom_site_adp_type
_atom_site_occupancy
_atom_site_site_symmetry_order
_atom_site_calc_flag
_atom_site_refinement_flags_posn
_atom_site_refinement_flags_adp
Ru Ru 0.55910(2) 0.21893(2) 0.20424(2) 0.00814(6) Uani 1 1 d . .
I I 0.40878(2) 0.22531(2) -0.00270(2) 0.01202(6) Uani 1 1 d . .
P P 1.14780(8) 0.28161(7) 0.59010(5) 0.01551(15) Uani 1 1 d . .
F1 F 1.0659(2) 0.13471(17) 0.57515(15) 0.0345(4) Uani 1 1 d . .
F2 F 0.9870(2) 0.3347(2) 0.60387(15) 0.0369(5) Uani 1 1 d . .
F3 F 1.2331(2) 0.42700(16) 0.60288(15) 0.0335(4) Uani 1 1 d . .
F4 F 1.30863(19) 0.22714(16) 0.57356(14) 0.0261(4) Uani 1 1 d . .
F5 F 1.2107(2) 0.2703(2) 0.71236(13) 0.0357(5) Uani 1 1 d . .
F6 F 1.0857(2) 0.29164(18) 0.46565(13) 0.0276(4) Uani 1 1 d . .
N1A N 0.4357(2) 0.3794(2) 0.23459(16) 0.0108(4) Uani 1 1 d . .
N1 N 0.3552(2) 0.1054(2) 0.21671(16) 0.0104(4) Uani 1 1 d . .
N2 N 0.3231(3) 0.2577(2) 0.34678(18) 0.0163(5) Uani 1 1 d D .
C2 C 0.2795(3) 0.1374(2) 0.2886(2) 0.0118(5) Uani 1 1 d . .
C3 C 0.1600(3) 0.0524(3) 0.3090(2) 0.0163(6) Uani 1 1 d . .
H3A H 0.1102 0.0764 0.3616 0.020 Uiso 1 1 calc R U
C4 C 0.1156(3) -0.0664(3) 0.2517(2) 0.0179(6) Uani 1 1 d . .
H4A H 0.0345 -0.1253 0.2640 0.022 Uiso 1 1 calc R U
C5 C 0.1913(3) -0.0992(3) 0.1755(2) 0.0170(6) Uani 1 1 d . .
H5A H 0.1621 -0.1805 0.1349 0.020 Uiso 1 1 calc R U
C6 C 0.3087(3) -0.0123(2) 0.1599(2) 0.0136(5) Uani 1 1 d . .
H6A H 0.3595 -0.0350 0.1076 0.016 Uiso 1 1 calc R U
C2A C 0.3545(3) 0.3766(2) 0.3072(2) 0.0132(5) Uani 1 1 d . .
C3A C 0.2992(3) 0.4888(3) 0.3442(2) 0.0187(6) Uani 1 1 d . .
H3AA H 0.2438 0.4843 0.3965 0.022 Uiso 1 1 calc R U
C4A C 0.3263(3) 0.6062(3) 0.3038(2) 0.0206(6) Uani 1 1 d . .
H4AA H 0.2916 0.6840 0.3287 0.025 Uiso 1 1 calc R U
C5A C 0.4052(3) 0.6089(3) 0.2262(2) 0.0187(6) Uani 1 1 d . .
H5AA H 0.4229 0.6883 0.1959 0.022 Uiso 1 1 calc R U
C6A C 0.4571(3) 0.4956(2) 0.1940(2) 0.0140(5) Uani 1 1 d . .
H6AA H 0.5107 0.4983 0.1407 0.017 Uiso 1 1 calc R U
C11 C 0.7987(3) 0.2503(2) 0.1730(2) 0.0127(5) Uani 1 1 d . .
C12 C 0.7520(3) 0.1122(2) 0.1715(2) 0.0132(5) Uani 1 1 d . .
H12A H 0.7500 0.0560 0.1121 0.016 Uiso 1 1 calc R U
C13 C 0.7096(3) 0.0597(3) 0.2559(2) 0.0145(5) Uani 1 1 d . .
H13A H 0.6817 -0.0318 0.2535 0.017 Uiso 1 1 calc R U
C14 C 0.7077(3) 0.1415(3) 0.3459(2) 0.0147(5) Uani 1 1 d . .
C15 C 0.7508(3) 0.2765(3) 0.3464(2) 0.0143(5) Uani 1 1 d . .
H15A H 0.7491 0.3330 0.4048 0.017 Uiso 1 1 calc R U
C16 C 0.7970(3) 0.3305(2) 0.2615(2) 0.0135(5) Uani 1 1 d . .
H16A H 0.8271 0.4217 0.2648 0.016 Uiso 1 1 calc R U
C17 C 0.8454(3) 0.3018(3) 0.0804(2) 0.0158(5) Uani 1 1 d . .
H17A H 0.7690 0.2568 0.0160 0.019 Uiso 1 1 calc R U
C18 C 1.0134(3) 0.2631(3) 0.0830(2) 0.0214(6) Uani 1 1 d . .
H18A H 1.0417 0.2906 0.0206 0.032 Uiso 1 1 calc R U
H18B H 1.0143 0.1679 0.0847 0.032 Uiso 1 1 calc R U
H18C H 1.0913 0.3060 0.1454 0.032 Uiso 1 1 calc R U
C19 C 0.8375(4) 0.4486(3) 0.0728(3) 0.0253(7) Uani 1 1 d . .
H19A H 0.8554 0.4726 0.0065 0.038 Uiso 1 1 calc R U
H19B H 0.9203 0.4958 0.1308 0.038 Uiso 1 1 calc R U
H19C H 0.7319 0.4720 0.0763 0.038 Uiso 1 1 calc R U
C20 C 0.6583(3) 0.0870(3) 0.4351(2) 0.0218(6) Uani 1 1 d . .
H20A H 0.6115 0.1544 0.4693 0.033 Uiso 1 1 calc R U
H20B H 0.7521 0.0592 0.4853 0.033 Uiso 1 1 calc R U
H20C H 0.5788 0.0117 0.4092 0.033 Uiso 1 1 calc R U
H2A H 0.274(4) 0.266(3) 0.393(2) 0.026 Uiso 1 1 d D U

loop_
_atom_site_aniso_label
_atom_site_aniso_U_11
_atom_site_aniso_U_22
_atom_site_aniso_U_33
_atom_site_aniso_U_23
_atom_site_aniso_U_13
_atom_site_aniso_U_12
Ru 0.00903(11) 0.00750(11) 0.00898(11) 0.00233(8) 0.00397(8) 0.00077(7)
I 0.01213(10) 0.01438(10) 0.01019(9) 0.00293(6) 0.00390(7) 0.00076(6)
P 0.0194(4) 0.0146(3) 0.0145(4) 0.0006(3) 0.0086(3) -0.0009(3)
F1 0.0379(11) 0.0244(9) 0.0444(11) -0.0015(8) 0.0215(9) -0.0132(8)
F2 0.0353(11) 0.0510(12) 0.0361(11) 0.0067(9) 0.0252(9) 0.0185(9)
F3 0.0526(12) 0.0129(8) 0.0384(11) -0.0015(7) 0.0207(9) -0.0042(8)
F4 0.0218(9) 0.0260(9) 0.0335(10) 0.0050(7) 0.0114(7) 0.0051(7)
F5 0.0417(11) 0.0486(12) 0.0164(9) 0.0095(8) 0.0082(8) -0.0048(9)
F6 0.0213(9) 0.0478(11) 0.0153(8) 0.0041(8) 0.0072(7) 0.0037(8)
N1A 0.0104(10) 0.0113(10) 0.0118(10) 0.0030(8) 0.0043(8) 0.0016(8)
N1 0.0111(10) 0.0102(10) 0.0107(10) 0.0029(8) 0.0035(8) 0.0018(8)
N2 0.0265(13) 0.0140(11) 0.0148(12) 0.0038(9) 0.0161(10) 0.0018(9)
C2 0.0127(12) 0.0108(12) 0.0126(12) 0.0048(10) 0.0035(10) 0.0029(10)
C3 0.0170(13) 0.0186(14) 0.0171(14) 0.0078(11) 0.0094(11) 0.0044(11)
C4 0.0190(14) 0.0151(13) 0.0221(15) 0.0074(11) 0.0094(11) -0.0013(11)
C5 0.0203(14) 0.0117(13) 0.0187(14) 0.0023(10) 0.0056(11) -0.0030(10)
C6 0.0159(13) 0.0140(13) 0.0127(13) 0.0021(10) 0.0068(10) 0.0014(10)
C2A 0.0131(13) 0.0141(13) 0.0134(13) 0.0015(10) 0.0054(10) 0.0001(10)
C3A 0.0226(15) 0.0194(14) 0.0185(14) 0.0002(11) 0.0128(12) 0.0039(11)
C4A 0.0232(15) 0.0144(13) 0.0269(16) -0.0009(11) 0.0111(12) 0.0048(11)
C5A 0.0193(14) 0.0143(13) 0.0249(15) 0.0049(11) 0.0091(12) 0.0025(11)
C6A 0.0128(13) 0.0146(13) 0.0154(13) 0.0047(10) 0.0047(10) 0.0015(10)
C11 0.0071(12) 0.0148(13) 0.0168(13) 0.0037(10) 0.0035(10) 0.0016(10)
C12 0.0102(12) 0.0148(13) 0.0165(13) 0.0011(10) 0.0061(10) 0.0046(10)
C13 0.0106(12) 0.0126(12) 0.0201(14) 0.0060(11) 0.0025(11) 0.0028(10)
C14 0.0106(12) 0.0185(13) 0.0148(13) 0.0065(11) 0.0012(10) 0.0043(10)
C15 0.0124(12) 0.0155(13) 0.0127(13) -0.0004(10) 0.0001(10) 0.0002(10)
C16 0.0095(12) 0.0127(12) 0.0166(13) 0.0016(10) 0.0011(10) -0.0001(10)
C17 0.0120(13) 0.0226(14) 0.0148(13) 0.0033(11) 0.0069(11) 0.0011(11)
C18 0.0140(14) 0.0289(16) 0.0239(15) 0.0064(12) 0.0085(12) 0.0030(11)
C19 0.0274(16) 0.0236(15) 0.0333(17) 0.0155(13) 0.0190(14) 0.0051(12)
C20 0.0245(15) 0.0243(15) 0.0180(14) 0.0092(12) 0.0062(12) 0.0044(12)

loop_
_atom_type_symbol
_atom_type_description
_atom_type_scat_dispersion_real
_atom_type_scat_dispersion_imag
_atom_type_scat_source
C C 0.0033 0.0016 'International Tables Vol C Tables 4.2.6.8 and 6.1.1.4'
H H 0.0000 0.0000 'International Tables Vol C Tables 4.2.6.8 and 6.1.1.4'
N N 0.0061 0.0033 'International Tables Vol C Tables 4.2.6.8 and 6.1.1.4'
F F 0.0171 0.0103 'International Tables Vol C Tables 4.2.6.8 and 6.1.1.4'
P P 0.1023 0.0942 'International Tables Vol C Tables 4.2.6.8 and 6.1.1.4'
Ru Ru -1.2594 0.8363 'International Tables Vol C Tables 4.2.6.8 and 6.1.1.4'
I I -0.4742 1.8119 'International Tables Vol C Tables 4.2.6.8 and 6.1.1.4'

loop_
_geom_angle_atom_site_label_1
_geom_angle_atom_site_label_2
_geom_angle_atom_site_label_3
_geom_angle
N1 Ru N1A 84.47(8)
N1 Ru C15 118.24(9)
N1A Ru C15 90.32(9)
N1 Ru C13 90.95(9)
N1A Ru C13 151.74(9)
C15 Ru C13 67.38(10)
N1 Ru C12 116.72(9)
N1A Ru C12 158.81(9)
C15 Ru C12 79.71(10)
C13 Ru C12 37.12(10)
N1 Ru C14 90.94(9)
N1A Ru C14 114.09(9)
C15 Ru C14 37.40(10)
C13 Ru C14 37.94(10)
C12 Ru C14 68.03(10)
N1 Ru C16 156.09(9)
N1A Ru C16 93.53(9)
C15 Ru C16 37.86(10)
C13 Ru C16 79.56(10)
C12 Ru C16 67.16(10)
C14 Ru C16 68.09(10)
N1 Ru C11 154.59(9)
N1A Ru C11 120.85(9)
C15 Ru C11 67.71(10)
C13 Ru C11 67.89(10)
C12 Ru C11 37.99(9)
C14 Ru C11 80.93(10)
C16 Ru C11 36.85(10)
N1 Ru I 87.52(6)
N1A Ru I 88.46(6)
C15 Ru I 153.97(7)
C13 Ru I 119.26(7)
C12 Ru I 92.40(7)
C14 Ru I 157.15(7)
C16 Ru I 116.29(7)
C11 Ru I 90.80(7)
F5 P F2 90.60(11)
F5 P F3 90.58(11)
F2 P F3 91.39(11)
F5 P F1 90.23(11)
F2 P F1 90.16(11)
F3 P F1 178.24(11)
F5 P F4 90.56(11)
F2 P F4 178.77(11)
F3 P F4 88.98(10)
F1 P F4 89.45(10)
F5 P F6 179.17(12)
F2 P F6 90.18(10)
F3 P F6 89.69(11)
F1 P F6 89.48(11)
F4 P F6 88.65(10)
C2A N1A C6A 117.5(2)
C2A N1A Ru 120.89(17)
C6A N1A Ru 120.73(17)
C2 N1 C6 118.0(2)
C2 N1 Ru 121.63(16)
C6 N1 Ru 119.91(17)
C2A N2 C2 125.4(2)
C2A N2 H2A 113(2)
C2 N2 H2A 112(2)
N1 C2 N2 119.2(2)
N1 C2 C3 122.1(2)
N2 C2 C3 118.7(2)
C4 C3 C2 119.1(2)
C4 C3 H3A 120.5
C2 C3 H3A 120.5
C3 C4 C5 119.1(2)
C3 C4 H4A 120.4
C5 C4 H4A 120.4
C6 C5 C4 119.1(2)
C6 C5 H5A 120.5
C4 C5 H5A 120.5
N1 C6 C5 122.6(2)
N1 C6 H6A 118.7
C5 C6 H6A 118.7
N1A C2A N2 119.2(2)
N1A C2A C3A 122.3(2)
N2 C2A C3A 118.6(2)
C4A C3A C2A 119.0(3)
C4A C3A H3AA 120.5
C2A C3A H3AA 120.5
C3A C4A C5A 119.0(3)
C3A C4A H4AA 120.5
C5A C4A H4AA 120.5
C6A C5A C4A 119.0(3)
C6A C5A H5AA 120.5
C4A C5A H5AA 120.5
N1A C6A C5A 123.1(3)
N1A C6A H6AA 118.4
C5A C6A H6AA 118.4
C16 C11 C12 117.6(2)
C16 C11 C17 123.3(2)
C12 C11 C17 119.1(2)
C16 C11 Ru 70.53(14)
C12 C11 Ru 69.44(14)
C17 C11 Ru 130.92(17)
C13 C12 C11 121.2(2)
C13 C12 Ru 71.43(15)
C11 C12 Ru 72.57(14)
C13 C12 H12A 119.4
C11 C12 H12A 119.4
Ru C12 H12A 129.0
C12 C13 C14 121.1(2)
C12 C13 Ru 71.45(15)
C14 C13 Ru 71.53(14)
C12 C13 H13A 119.4
C14 C13 H13A 119.4
Ru C13 H13A 130.2
C15 C14 C13 117.6(2)
C15 C14 C20 120.9(2)
C13 C14 C20 121.5(2)
C15 C14 Ru 70.30(15)
C13 C14 Ru 70.54(15)
C20 C14 Ru 129.15(18)
C14 C15 C16 121.7(2)
C14 C15 Ru 72.31(15)
C16 C15 Ru 72.14(15)
C14 C15 H15A 119.2
C16 C15 H15A 119.2
Ru C15 H15A 128.8
C11 C16 C15 120.9(2)
C11 C16 Ru 72.62(14)
C15 C16 Ru 70.01(14)
C11 C16 H16A 119.6
C15 C16 H16A 119.6
Ru C16 H16A 130.5
C11 C17 C19 114.3(2)
C11 C17 C18 108.8(2)
C19 C17 C18 110.9(2)
C11 C17 H17A 107.5
C19 C17 H17A 107.5
C18 C17 H17A 107.5
C17 C18 H18A 109.5
C17 C18 H18B 109.5
H18A C18 H18B 109.5
C17 C18 H18C 109.5
H18A C18 H18C 109.5
H18B C18 H18C 109.5
C17 C19 H19A 109.5
C17 C19 H19B 109.5
H19A C19 H19B 109.5
C17 C19 H19C 109.5
H19A C19 H19C 109.5
H19B C19 H19C 109.5
C14 C20 H20A 109.5
C14 C20 H20B 109.5
H20A C20 H20B 109.5
C14 C20 H20C 109.5
H20A C20 H20C 109.5
H20B C20 H20C 109.5

loop_
_geom_bond_atom_site_label_1
_geom_bond_atom_site_label_2
_geom_bond_distance
Ru N1 2.101(2)
Ru N1A 2.112(2)
Ru C15 2.184(3)
Ru C13 2.197(3)
Ru C12 2.197(3)
Ru C14 2.210(3)
Ru C16 2.212(3)
Ru C11 2.239(3)
Ru I 2.7277(10)
P F5 1.5898(19)
P F2 1.5914(19)
P F3 1.5976(18)
P F1 1.5995(19)
P F4 1.6099(18)
P F6 1.6149(18)
N1A C2A 1.345(3)
N1A C6A 1.360(3)
N1 C2 1.342(3)
N1 C6 1.365(3)
N2 C2A 1.394(3)
N2 C2 1.394(3)
N2 H2A 0.847(18)
C2 C3 1.401(4)
C3 C4 1.375(4)
C3 H3A 0.9500
C4 C5 1.392(4)
C4 H4A 0.9500
C5 C6 1.373(4)
C5 H5A 0.9500
C6 H6A 0.9500
C2A C3A 1.398(4)
C3A C4A 1.378(4)
C3A H3AA 0.9500
C4A C5A 1.389(4)
C4A H4AA 0.9500
C5A C6A 1.368(4)
C5A H5AA 0.9500
C6A H6AA 0.9500
C11 C16 1.407(4)
C11 C12 1.445(4)
C11 C17 1.510(4)
C12 C13 1.399(4)
C12 H12A 0.9500
C13 C14 1.433(4)
C13 H13A 0.9500
C14 C15 1.409(4)
C14 C20 1.493(4)
C15 C16 1.426(4)
C15 H15A 0.9500
C16 H16A 0.9500
C17 C19 1.523(4)
C17 C18 1.536(4)
C17 H17A 1.0000
C18 H18A 0.9800
C18 H18B 0.9800
C18 H18C 0.9800
C19 H19A 0.9800
C19 H19B 0.9800
C19 H19C 0.9800
C20 H20A 0.9800
C20 H20B 0.9800
C20 H20C 0.9800

loop_
_geom_hbond_atom_site_label_D
_geom_hbond_atom_site_label_H
_geom_hbond_atom_site_label_A
_geom_hbond_distance_DH
_geom_hbond_distance_HA
_geom_hbond_distance_DA
_geom_hbond_angle_DHA
_geom_hbond_site_symmetry_A
N2 H2A F4 0.847(18) 2.40(3) 3.096(3) 140(3) 1_455
N2 H2A F6 0.847(18) 2.14(2) 2.953(3) 161(3) 1_455
C3 H3A F6 0.95 2.60 3.351(3) 136.4 1_455
